data_4318358
loop_
_publ_author_name
'Yasunori Tsukahara'
'Takayuki Kamatani'
'Atsushi Iino'
'Takayoshi Suzuki'
'Sumio Kaizaki'

_publ_section_title
;
 Synthesis, Magnetic Properties, and Electronic Spectra of
 Bis(\b-diketonato)chromium(III) and Nickel(II) Complexes with a Chelated
 Imino Nitroxide Radical: X-ray Structures of [Cr(acaMe)2(IM2py)]PF6 and
 [Ni(acac)2(IM2py)]
;
_journal_name_full 'Inorganic Chemistry'
_journal_page_first 4363
_journal_page_last 4370
_journal_paper_doi 10.1021/ic011282m
_journal_volume 41
_journal_year 2002
_chemical_formula_moiety 'C24 H34 Cr N3 O5 1+, F6 P 1-'
_chemical_formula_sum 'C24 H34 Cr F6 N3 O5 P'
_chemical_formula_weight 641.51
_chemical_name_common '[Cr(acaMe)2(IM2py)]PF~6~'
_chemical_name_systematic
;
Bis(3-Methyl-pentane-2,4-dionato)(2-(2-pyridyl)-4,4,5,5-tetramethyl
imidazoline-1-oxy)chromium(III) Hexafluorophosphate
;
_space_group_IT_number 14
_symmetry_cell_setting monoclinic
_symmetry_space_group_name_Hall '-P 2ybc'
_symmetry_space_group_name_H-M 'P 1 21/c 1'
_atom_sites_solution_hydrogens geom
_atom_sites_solution_primary direct
_atom_sites_solution_secondary difmap
_audit_creation_method SHELXL-97
_cell_angle_alpha 90.00
_cell_angle_beta 94.473(2)
_cell_angle_gamma 90.00
_cell_formula_units_Z 4
_cell_length_a 10.7128(4)
_cell_length_b 15.7194(5)
_cell_length_c 17.1131(6)
_cell_measurement_reflns_used 21360
_cell_measurement_temperature 223(2)
_cell_measurement_theta_max 27.5
_cell_measurement_theta_min 1.8
_cell_volume 2873.05(17)
_computing_cell_refinement PROCESS-AUTO
_computing_data_collection PROCESS-AUTO
_computing_data_reduction 'teXsan Ver. 1.11'
_computing_molecular_graphics 'ORTEP in teXsan Ver. 1.11'
_computing_publication_material 'SHELXL-97 (Sheldrick, 1997)'
_computing_structure_refinement 'SHELXL-97 (Sheldrick, 1997)'
_computing_structure_solution 'SHELXS-86 (Sheldrick, 1990)'
_diffrn_ambient_temperature 223(2)
_diffrn_detector_area_resol_mean 10.00
_diffrn_measured_fraction_theta_full 0.988
_diffrn_measured_fraction_theta_max 0.988
_diffrn_measurement_device_type 'Rigaku RAXIS-RAPID Imaging Plate'
_diffrn_measurement_method \w
_diffrn_radiation_monochromator graphite
_diffrn_radiation_source 'fine-focus sealed tube'
_diffrn_radiation_type 'Mo K\a'
_diffrn_radiation_wavelength 0.71069
_diffrn_reflns_av_R_equivalents 0.0262
_diffrn_reflns_av_sigmaI/netI 0.0586
_diffrn_reflns_limit_h_max 13
_diffrn_reflns_limit_h_min -13
_diffrn_reflns_limit_k_max 20
_diffrn_reflns_limit_k_min -20
_diffrn_reflns_limit_l_max 22
_diffrn_reflns_limit_l_min -22
_diffrn_reflns_number 11176
_diffrn_reflns_theta_full 27.48
_diffrn_reflns_theta_max 27.48
_diffrn_reflns_theta_min 2.31
_exptl_absorpt_coefficient_mu 0.531
_exptl_absorpt_correction_T_max 0.948
_exptl_absorpt_correction_T_min 0.705
_exptl_absorpt_correction_type multi-scan
_exptl_absorpt_process_details '(Higashi, 1995)'
_exptl_crystal_colour orange-red
_exptl_crystal_density_diffrn 1.483
_exptl_crystal_density_method 'not measured'
_exptl_crystal_description plate
_exptl_crystal_F_000 1328
_exptl_crystal_size_max 0.35
_exptl_crystal_size_mid 0.22
_exptl_crystal_size_min 0.06
_refine_diff_density_max 0.863
_refine_diff_density_min -0.554
_refine_diff_density_rms 0.087
_refine_ls_extinction_method none
_refine_ls_goodness_of_fit_ref 1.032
_refine_ls_hydrogen_treatment constr
_refine_ls_matrix_type full
_refine_ls_number_parameters 371
_refine_ls_number_reflns 6498
_refine_ls_number_restraints 0
_refine_ls_restrained_S_all 1.032
_refine_ls_R_factor_all 0.1123
_refine_ls_R_factor_gt 0.0740
_refine_ls_shift/su_max 0.018
_refine_ls_shift/su_mean 0.001
_refine_ls_structure_factor_coef Fsqd
_refine_ls_weighting_details 'calc w=1/[\s^2^(Fo^2^)+(0.1444P)^2^+0.0000P] where P=(Fo^2^+2Fc^2^)/3'
_refine_ls_weighting_scheme calc
_refine_ls_wR_factor_gt 0.2173
_refine_ls_wR_factor_ref 0.2382
_reflns_number_gt 3798
_reflns_number_total 6498
_reflns_threshold_expression 'I > 2\s(I)'
_cod_data_source_file ic011282m_1.cif
_cod_data_source_block acaMeIM
_cod_database_code 4318358

loop_
_symmetry_equiv_pos_as_xyz
'x, y, z'
'-x, y+1/2, -z+1/2'
'-x, -y, -z'
'x, -y-1/2, z-1/2'

loop_
_atom_site_label
_atom_site_type_symbol
_atom_site_fract_x
_atom_site_fract_y
_atom_site_fract_z
_atom_site_U_iso_or_equiv
_atom_site_adp_type
_atom_site_occupancy
_atom_site_symmetry_multiplicity
_atom_site_calc_flag
_atom_site_refinement_flags
_atom_site_disorder_assembly
_atom_site_disorder_group
Cr Cr 0.08128(6) 0.44029(5) 0.23540(3) 0.0431(2) Uani 1 1 d . . .
P P 0.47230(13) 0.77281(11) 0.10742(7) 0.0687(4) Uani 1 1 d . . .
F1 F 0.3918(4) 0.7719(3) 0.1803(2) 0.1153(16) Uani 1 1 d . . .
F2 F 0.4007(5) 0.8562(4) 0.0788(3) 0.149(2) Uani 1 1 d . . .
F3 F 0.3775(7) 0.7252(6) 0.0586(5) 0.223(4) Uani 1 1 d . . .
F4 F 0.5712(5) 0.8326(5) 0.1567(4) 0.171(2) Uani 1 1 d . . .
F5 F 0.5528(5) 0.6979(4) 0.1418(3) 0.143(2) Uani 1 1 d . . .
F6 F 0.5596(5) 0.7821(4) 0.0382(3) 0.158(2) Uani 1 1 d . . .
O1 O 0.2343(4) 0.4095(3) 0.52914(19) 0.0777(11) Uani 1 1 d . . .
O21 O 0.0952(3) 0.5034(2) 0.13967(15) 0.0514(7) Uani 1 1 d . . .
O22 O 0.2054(3) 0.36051(19) 0.20276(16) 0.0473(7) Uani 1 1 d . . .
O41 O -0.0512(3) 0.3702(2) 0.18777(16) 0.0523(8) Uani 1 1 d . . .
O42 O -0.0426(3) 0.5222(2) 0.26555(16) 0.0555(8) Uani 1 1 d . . .
N1 N 0.0867(3) 0.3873(2) 0.34441(18) 0.0452(8) Uani 1 1 d . . .
N2 N 0.1660(4) 0.3877(3) 0.46881(19) 0.0536(9) Uani 1 1 d . . .
N3 N 0.2271(3) 0.5114(2) 0.29557(18) 0.0454(8) Uani 1 1 d . . .
C1 C 0.1700(4) 0.4223(3) 0.3944(2) 0.0435(9) Uani 1 1 d . . .
C2 C 0.0257(4) 0.3144(3) 0.3824(3) 0.0557(12) Uani 1 1 d . . .
C3 C 0.0567(5) 0.3289(4) 0.4704(3) 0.0680(14) Uani 1 1 d . . .
C4 C -0.1058(6) 0.2994(6) 0.3553(4) 0.103(3) Uani 1 1 d . . .
H4A H -0.1528 0.3518 0.3587 0.115 Uiso 1 1 calc R . .
H4B H -0.1407 0.2563 0.3878 0.115 Uiso 1 1 calc R . .
H4C H -0.1110 0.2800 0.3013 0.115 Uiso 1 1 calc R . .
C5 C 0.1040(7) 0.2350(4) 0.3572(4) 0.091(2) Uani 1 1 d . . .
H5A H 0.0649 0.1831 0.3739 0.108 Uiso 1 1 calc R . .
H5B H 0.1886 0.2386 0.3817 0.108 Uiso 1 1 calc R . .
H5C H 0.1065 0.2346 0.3007 0.108 Uiso 1 1 calc R . .
C6 C -0.0518(7) 0.3865(5) 0.5036(5) 0.102(2) Uani 1 1 d . . .
H6A H -0.0201 0.4135 0.5522 0.121 Uiso 1 1 calc R . .
H6B H -0.1229 0.3508 0.5134 0.121 Uiso 1 1 calc R . .
H6C H -0.0778 0.4298 0.4654 0.121 Uiso 1 1 calc R . .
C7 C 0.0791(8) 0.2586(5) 0.5248(4) 0.101(2) Uani 1 1 d . . .
H7A H 0.0040 0.2241 0.5250 0.124 Uiso 1 1 calc R . .
H7B H 0.1005 0.2807 0.5770 0.124 Uiso 1 1 calc R . .
H7C H 0.1475 0.2241 0.5086 0.124 Uiso 1 1 calc R . .
C8 C 0.2525(4) 0.4897(3) 0.3726(2) 0.0450(10) Uani 1 1 d . . .
C9 C 0.3456(4) 0.5292(3) 0.4189(2) 0.0546(11) Uani 1 1 d . . .
H9 H 0.3594 0.5141 0.4721 0.065 Uiso 1 1 calc R . .
C10 C 0.4188(5) 0.5905(4) 0.3881(3) 0.0617(13) Uani 1 1 d . . .
H10 H 0.4832 0.6175 0.4194 0.073 Uiso 1 1 calc R . .
C11 C 0.3950(4) 0.6119(3) 0.3090(3) 0.0550(11) Uani 1 1 d . . .
H11 H 0.4444 0.6526 0.2855 0.066 Uiso 1 1 calc R . .
C12 C 0.2972(4) 0.5719(3) 0.2661(2) 0.0528(11) Uani 1 1 d . . .
H12 H 0.2791 0.5881 0.2135 0.065 Uiso 1 1 calc R . .
C21 C 0.1538(6) 0.5555(4) 0.0206(3) 0.0710(15) Uani 1 1 d . . .
H13A H 0.2249 0.5938 0.0223 0.087 Uiso 1 1 calc R . .
H13B H 0.0779 0.5878 0.0261 0.087 Uiso 1 1 calc R . .
H13C H 0.1471 0.5254 -0.0290 0.087 Uiso 1 1 calc R . .
C22 C 0.1720(4) 0.4919(3) 0.0872(2) 0.0484(10) Uani 1 1 d . . .
C23 C 0.2649(4) 0.4304(3) 0.0879(2) 0.0514(11) Uani 1 1 d . . .
C24 C 0.2753(4) 0.3662(3) 0.1453(2) 0.0450(9) Uani 1 1 d . . .
C25 C 0.3717(4) 0.2962(3) 0.1445(3) 0.0595(12) Uani 1 1 d . . .
H17A H 0.3452 0.2547 0.1046 0.071 Uiso 1 1 calc R . .
H17B H 0.3803 0.2687 0.1953 0.071 Uiso 1 1 calc R . .
H17C H 0.4516 0.3202 0.1329 0.071 Uiso 1 1 calc R . .
C26 C 0.3532(6) 0.4325(5) 0.0232(4) 0.091(2) Uani 1 1 d . . .
H18A H 0.4193 0.3910 0.0342 0.109 Uiso 1 1 calc R . .
H18B H 0.3896 0.4888 0.0204 0.109 Uiso 1 1 calc R . .
H18C H 0.3075 0.4189 -0.0263 0.109 Uiso 1 1 calc R . .
C41 C -0.2456(5) 0.3146(4) 0.1419(3) 0.0708(15) Uani 1 1 d . . .
H19A H -0.3013 0.3368 0.0994 0.086 Uiso 1 1 calc R . .
H19B H -0.2945 0.2878 0.1805 0.086 Uiso 1 1 calc R . .
H19C H -0.1897 0.2730 0.1215 0.086 Uiso 1 1 calc R . .
C42 C -0.1709(4) 0.3853(3) 0.1793(2) 0.0532(11) Uani 1 1 d . . .
C43 C -0.2288(4) 0.4589(3) 0.2045(3) 0.0549(12) Uani 1 1 d . . .
C44 C -0.1627(4) 0.5223(3) 0.2471(2) 0.0531(11) Uani 1 1 d . . .
C45 C -0.2306(5) 0.5987(4) 0.2787(3) 0.0781(17) Uani 1 1 d . . .
H23A H -0.2853 0.5798 0.3178 0.090 Uiso 1 1 calc R . .
H23B H -0.2800 0.6263 0.2361 0.090 Uiso 1 1 calc R . .
H23C H -0.1698 0.6386 0.3023 0.090 Uiso 1 1 calc R . .
C46 C -0.3728(5) 0.4678(4) 0.1887(4) 0.0777(16) Uani 1 1 d . . .
H24A H -0.3942 0.5273 0.1808 0.093 Uiso 1 1 calc R . .
H24B H -0.4136 0.4460 0.2332 0.093 Uiso 1 1 calc R . .
H24C H -0.4005 0.4357 0.1421 0.093 Uiso 1 1 calc R . .

loop_
_atom_site_aniso_label
_atom_site_aniso_U_11
_atom_site_aniso_U_22
_atom_site_aniso_U_33
_atom_site_aniso_U_23
_atom_site_aniso_U_13
_atom_site_aniso_U_12
Cr 0.0366(4) 0.0561(5) 0.0364(3) -0.0003(3) 0.0018(2) 0.0015(3)
P 0.0548(8) 0.0999(12) 0.0520(7) 0.0127(7) 0.0075(6) 0.0217(7)
F1 0.090(3) 0.171(5) 0.089(3) 0.036(2) 0.035(2) 0.041(3)
F2 0.150(4) 0.157(5) 0.144(4) 0.069(3) 0.045(3) 0.078(4)
F3 0.179(6) 0.286(10) 0.197(7) -0.111(6) -0.032(5) -0.084(6)
F4 0.129(4) 0.201(6) 0.179(5) 0.000(5) -0.013(4) -0.055(4)
F5 0.127(4) 0.169(5) 0.137(4) 0.069(3) 0.043(3) 0.077(4)
F6 0.136(4) 0.232(6) 0.115(3) 0.062(4) 0.071(3) 0.082(4)
O1 0.085(3) 0.101(3) 0.0444(17) 0.0102(18) -0.0130(16) -0.028(2)
O21 0.0567(18) 0.056(2) 0.0400(14) -0.0002(12) -0.0033(12) 0.0061(15)
O22 0.0428(16) 0.0536(19) 0.0465(15) 0.0062(12) 0.0101(12) 0.0065(13)
O41 0.0446(17) 0.063(2) 0.0493(16) -0.0075(13) 0.0037(12) -0.0023(14)
O42 0.0459(17) 0.072(2) 0.0476(16) -0.0116(14) -0.0018(13) 0.0077(15)
N1 0.0363(18) 0.058(2) 0.0421(17) 0.0015(15) 0.0060(13) -0.0006(16)
N2 0.052(2) 0.066(3) 0.0416(18) 0.0043(16) 0.0009(15) -0.0102(18)
N3 0.0385(18) 0.057(2) 0.0415(16) 0.0009(15) 0.0052(13) 0.0018(16)
C1 0.039(2) 0.053(3) 0.0376(19) 0.0009(16) 0.0021(15) 0.0004(18)
C2 0.056(3) 0.059(3) 0.052(2) 0.006(2) 0.005(2) -0.019(2)
C3 0.071(3) 0.079(4) 0.053(3) 0.013(2) 0.002(2) -0.026(3)
C4 0.068(4) 0.143(7) 0.094(4) 0.054(4) -0.016(3) -0.045(4)
C5 0.112(5) 0.071(4) 0.094(4) -0.014(3) 0.034(4) -0.009(4)
C6 0.087(5) 0.102(6) 0.123(5) -0.013(4) 0.054(4) -0.006(4)
C7 0.139(6) 0.093(5) 0.068(4) 0.021(3) -0.022(4) -0.045(5)
C8 0.040(2) 0.054(3) 0.0415(19) -0.0001(17) 0.0071(16) 0.0009(19)
C9 0.052(3) 0.071(3) 0.041(2) -0.0064(19) 0.0023(18) -0.013(2)
C10 0.054(3) 0.069(3) 0.062(3) -0.012(2) 0.001(2) -0.016(2)
C11 0.054(3) 0.050(3) 0.061(3) -0.001(2) 0.009(2) -0.015(2)
C12 0.054(3) 0.059(3) 0.046(2) -0.0001(19) 0.0060(18) -0.009(2)
C21 0.099(4) 0.065(4) 0.049(3) 0.014(2) 0.001(3) 0.000(3)
C22 0.056(3) 0.048(3) 0.0393(19) 0.0021(17) -0.0029(18) -0.009(2)
C23 0.051(2) 0.055(3) 0.049(2) 0.0033(19) 0.0097(18) -0.010(2)
C24 0.035(2) 0.054(3) 0.047(2) -0.0007(18) 0.0050(16) -0.0063(18)
C25 0.043(2) 0.073(4) 0.064(3) 0.003(2) 0.011(2) 0.011(2)
C26 0.080(4) 0.114(6) 0.083(4) 0.035(3) 0.043(3) 0.017(4)
C41 0.052(3) 0.097(4) 0.063(3) -0.005(3) 0.001(2) -0.021(3)
C42 0.047(2) 0.076(4) 0.0372(19) 0.0040(19) 0.0011(16) -0.010(2)
C43 0.041(2) 0.074(3) 0.049(2) 0.012(2) 0.0004(18) 0.005(2)
C44 0.045(2) 0.078(3) 0.0370(19) 0.007(2) 0.0063(17) 0.012(2)
C45 0.064(3) 0.105(5) 0.066(3) -0.006(3) 0.009(3) 0.032(3)
C46 0.043(3) 0.091(4) 0.099(4) 0.010(3) 0.002(3) 0.001(3)

loop_
_atom_type_symbol
_atom_type_description
_atom_type_scat_dispersion_real
_atom_type_scat_dispersion_imag
_atom_type_scat_source
Cr Cr 0.3209 0.6236 'International Tables Vol C Tables 4.2.6.8 and 6.1.1.4'
C C 0.0033 0.0016 'International Tables Vol C Tables 4.2.6.8 and 6.1.1.4'
H H 0.0000 0.0000 'International Tables Vol C Tables 4.2.6.8 and 6.1.1.4'
N N 0.0061 0.0033 'International Tables Vol C Tables 4.2.6.8 and 6.1.1.4'
O O 0.0106 0.0060 'International Tables Vol C Tables 4.2.6.8 and 6.1.1.4'
P P 0.1023 0.0942 'International Tables Vol C Tables 4.2.6.8 and 6.1.1.4'
F F 0.0171 0.0103 'International Tables Vol C Tables 4.2.6.8 and 6.1.1.4'

loop_
_geom_angle_atom_site_label_1
_geom_angle_atom_site_label_2
_geom_angle_atom_site_label_3
_geom_angle
_geom_angle_site_symmetry_1
_geom_angle_site_symmetry_3
_geom_angle_publ_flag
O41 Cr O21 92.16(13) . . ?
O41 Cr O22 90.43(13) . . ?
O21 Cr O22 89.31(12) . . ?
O41 Cr O42 89.74(13) . . ?
O21 Cr O42 89.10(13) . . ?
O22 Cr O42 178.40(13) . . ?
O41 Cr N1 96.93(14) . . ?
O21 Cr N1 170.85(14) . . ?
O22 Cr N1 91.60(13) . . ?
O42 Cr N1 89.96(13) . . ?
O41 Cr N3 175.60(13) . . ?
O21 Cr N3 92.21(13) . . ?
O22 Cr N3 89.16(13) . . ?
O42 Cr N3 90.80(13) . . ?
N1 Cr N3 78.70(14) . . ?
F3 P F5 99.7(5) . . ?
F3 P F1 92.8(4) . . ?
F5 P F1 90.9(2) . . ?
F3 P F6 92.5(4) . . ?
F5 P F6 90.6(3) . . ?
F1 P F6 174.1(4) . . ?
F3 P F2 87.1(5) . . ?
F5 P F2 173.2(4) . . ?
F1 P F2 88.3(2) . . ?
F6 P F2 89.5(3) . . ?
F3 P F4 174.8(5) . . ?
F5 P F4 85.4(4) . . ?
F1 P F4 88.2(3) . . ?
F6 P F4 86.3(4) . . ?
F2 P F4 87.8(4) . . ?
C22 O21 Cr 128.4(3) . . ?
C24 O22 Cr 129.0(3) . . ?
C42 O41 Cr 129.1(3) . . ?
C44 O42 Cr 128.2(3) . . ?
C1 N1 C2 109.7(3) . . ?
C1 N1 Cr 113.3(3) . . ?
C2 N1 Cr 136.9(3) . . ?
O1 N2 C1 125.8(4) . . ?
O1 N2 C3 123.8(4) . . ?
C1 N2 C3 109.9(3) . . ?
C12 N3 C8 117.8(4) . . ?
C12 N3 Cr 127.3(3) . . ?
C8 N3 Cr 114.8(3) . . ?
N1 C1 N2 111.5(4) . . ?
N1 C1 C8 122.6(3) . . ?
N2 C1 C8 125.9(4) . . ?
C4 C2 N1 115.3(4) . . ?
C4 C2 C3 117.6(5) . . ?
N1 C2 C3 104.1(4) . . ?
C4 C2 C5 107.7(6) . . ?
N1 C2 C5 103.2(4) . . ?
C3 C2 C5 107.8(5) . . ?
C7 C3 N2 113.1(5) . . ?
C7 C3 C2 121.8(5) . . ?
N2 C3 C2 100.6(3) . . ?
C7 C3 C6 106.8(5) . . ?
N2 C3 C6 104.3(5) . . ?
C2 C3 C6 108.9(5) . . ?
C2 C4 H4A 109.5 . . ?
C2 C4 H4B 109.5 . . ?
H4A C4 H4B 109.5 . . ?
C2 C4 H4C 109.5 . . ?
H4A C4 H4C 109.5 . . ?
H4B C4 H4C 109.5 . . ?
C2 C5 H5A 109.5 . . ?
C2 C5 H5B 109.5 . . ?
H5A C5 H5B 109.5 . . ?
C2 C5 H5C 109.5 . . ?
H5A C5 H5C 109.5 . . ?
H5B C5 H5C 109.5 . . ?
C3 C6 H6A 109.5 . . ?
C3 C6 H6B 109.5 . . ?
H6A C6 H6B 109.5 . . ?
C3 C6 H6C 109.5 . . ?
H6A C6 H6C 109.5 . . ?
H6B C6 H6C 109.5 . . ?
C3 C7 H7A 109.5 . . ?
C3 C7 H7B 109.5 . . ?
H7A C7 H7B 109.5 . . ?
C3 C7 H7C 109.5 . . ?
H7A C7 H7C 109.5 . . ?
H7B C7 H7C 109.5 . . ?
N3 C8 C9 121.6(4) . . ?
N3 C8 C1 110.5(3) . . ?
C9 C8 C1 127.8(4) . . ?
C8 C9 C10 120.4(4) . . ?
C8 C9 H9 119.8 . . ?
C10 C9 H9 119.8 . . ?
C9 C10 C11 118.3(4) . . ?
C9 C10 H10 120.9 . . ?
C11 C10 H10 120.9 . . ?
C12 C11 C10 118.5(4) . . ?
C12 C11 H11 120.7 . . ?
C10 C11 H11 120.7 . . ?
N3 C12 C11 123.3(4) . . ?
N3 C12 H12 118.4 . . ?
C11 C12 H12 118.4 . . ?
C22 C21 H13A 109.5 . . ?
C22 C21 H13B 109.5 . . ?
H13A C21 H13B 109.5 . . ?
C22 C21 H13C 109.5 . . ?
H13A C21 H13C 109.5 . . ?
H13B C21 H13C 109.5 . . ?
O21 C22 C23 126.4(4) . . ?
O21 C22 C21 112.5(4) . . ?
C23 C22 C21 121.1(4) . . ?
C22 C23 C24 121.6(4) . . ?
C22 C23 C26 118.0(4) . . ?
C24 C23 C26 120.4(5) . . ?
O22 C24 C23 124.4(4) . . ?
O22 C24 C25 113.4(4) . . ?
C23 C24 C25 122.3(4) . . ?
C24 C25 H17A 109.5 . . ?
C24 C25 H17B 109.5 . . ?
H17A C25 H17B 109.5 . . ?
C24 C25 H17C 109.5 . . ?
H17A C25 H17C 109.5 . . ?
H17B C25 H17C 109.5 . . ?
C23 C26 H18A 109.5 . . ?
C23 C26 H18B 109.5 . . ?
H18A C26 H18B 109.5 . . ?
C23 C26 H18C 109.5 . . ?
H18A C26 H18C 109.5 . . ?
H18B C26 H18C 109.5 . . ?
C42 C41 H19A 109.5 . . ?
C42 C41 H19B 109.5 . . ?
H19A C41 H19B 109.5 . . ?
C42 C41 H19C 109.5 . . ?
H19A C41 H19C 109.5 . . ?
H19B C41 H19C 109.5 . . ?
O41 C42 C43 125.0(4) . . ?
O41 C42 C41 113.9(5) . . ?
C43 C42 C41 121.0(4) . . ?
C44 C43 C42 122.3(4) . . ?
C44 C43 C46 118.9(5) . . ?
C42 C43 C46 118.7(5) . . ?
O42 C44 C43 125.3(4) . . ?
O42 C44 C45 113.9(4) . . ?
C43 C44 C45 120.8(4) . . ?
C44 C45 H23A 109.5 . . ?
C44 C45 H23B 109.5 . . ?
H23A C45 H23B 109.5 . . ?
C44 C45 H23C 109.5 . . ?
H23A C45 H23C 109.5 . . ?
H23B C45 H23C 109.5 . . ?
C43 C46 H24A 109.5 . . ?
C43 C46 H24B 109.5 . . ?
H24A C46 H24B 109.5 . . ?
C43 C46 H24C 109.5 . . ?
H24A C46 H24C 109.5 . . ?
H24B C46 H24C 109.5 . . ?

loop_
_geom_bond_atom_site_label_1
_geom_bond_atom_site_label_2
_geom_bond_distance
_geom_bond_site_symmetry_2
_geom_bond_publ_flag
Cr O41 1.927(3) . ?
Cr O21 1.931(3) . ?
Cr O22 1.941(3) . ?
Cr O42 1.947(3) . ?
Cr N1 2.040(3) . ?
Cr N3 2.121(4) . ?
P F3 1.469(6) . ?
P F5 1.548(4) . ?
P F1 1.570(4) . ?
P F6 1.573(4) . ?
P F2 1.577(5) . ?
P F4 1.605(6) . ?
O1 N2 1.265(5) . ?
O21 C22 1.278(5) . ?
O22 C24 1.286(4) . ?
O41 C42 1.300(5) . ?
O42 C44 1.301(5) . ?
N1 C1 1.308(5) . ?
N1 C2 1.493(6) . ?
N2 C1 1.388(5) . ?
N2 C3 1.493(6) . ?
N3 C12 1.335(6) . ?
N3 C8 1.369(5) . ?
C1 C8 1.447(6) . ?
C2 C4 1.468(7) . ?
C2 C3 1.534(7) . ?
C2 C5 1.582(8) . ?
C3 C7 1.452(8) . ?
C3 C6 1.612(9) . ?
C4 H4A 0.9700 . ?
C4 H4B 0.9700 . ?
C4 H4C 0.9700 . ?
C5 H5A 0.9700 . ?
C5 H5B 0.9700 . ?
C5 H5C 0.9700 . ?
C6 H6A 0.9700 . ?
C6 H6B 0.9700 . ?
C6 H6C 0.9700 . ?
C7 H7A 0.9700 . ?
C7 H7B 0.9700 . ?
C7 H7C 0.9700 . ?
C8 C9 1.373(6) . ?
C9 C10 1.374(7) . ?
C9 H9 0.9400 . ?
C10 C11 1.400(7) . ?
C10 H10 0.9400 . ?
C11 C12 1.383(6) . ?
C11 H11 0.9400 . ?
C12 H12 0.9400 . ?
C21 C22 1.516(6) . ?
C21 H13A 0.9700 . ?
C21 H13B 0.9700 . ?
C21 H13C 0.9700 . ?
C22 C23 1.387(7) . ?
C23 C24 1.407(6) . ?
C23 C26 1.511(6) . ?
C24 C25 1.509(6) . ?
C25 H17A 0.9700 . ?
C25 H17B 0.9700 . ?
C25 H17C 0.9700 . ?
C26 H18A 0.9700 . ?
C26 H18B 0.9700 . ?
C26 H18C 0.9700 . ?
C41 C42 1.485(7) . ?
C41 H19A 0.9700 . ?
C41 H19B 0.9700 . ?
C41 H19C 0.9700 . ?
C42 C43 1.396(7) . ?
C43 C44 1.395(7) . ?
C43 C46 1.552(6) . ?
C44 C45 1.525(7) . ?
C45 H23A 0.9700 . ?
C45 H23B 0.9700 . ?
C45 H23C 0.9700 . ?
C46 H24A 0.9700 . ?
C46 H24B 0.9700 . ?
C46 H24C 0.9700 . ?

loop_
_geom_torsion_atom_site_label_1
_geom_torsion_atom_site_label_2
_geom_torsion_atom_site_label_3
_geom_torsion_atom_site_label_4
_geom_torsion
_geom_torsion_site_symmetry_1
_geom_torsion_site_symmetry_2
_geom_torsion_site_symmetry_3
_geom_torsion_site_symmetry_4
_geom_torsion_publ_flag
O41 Cr O21 C22 -96.8(4) . . . . ?
O22 Cr O21 C22 -6.4(4) . . . . ?
O42 Cr O21 C22 173.5(4) . . . . ?
N1 Cr O21 C22 89.4(9) . . . . ?
N3 Cr O21 C22 82.8(4) . . . . ?
O41 Cr O22 C24 102.3(3) . . . . ?
O21 Cr O22 C24 10.1(3) . . . . ?
O42 Cr O22 C24 6(5) . . . . ?
N1 Cr O22 C24 -160.8(4) . . . . ?
N3 Cr O22 C24 -82.1(4) . . . . ?
O21 Cr O41 C42 -84.7(3) . . . . ?
O22 Cr O41 C42 -174.0(3) . . . . ?
O42 Cr O41 C42 4.4(4) . . . . ?
N1 Cr O41 C42 94.3(4) . . . . ?
N3 Cr O41 C42 101.3(18) . . . . ?
O41 Cr O42 C44 -6.3(4) . . . . ?
O21 Cr O42 C44 85.9(4) . . . . ?
O22 Cr O42 C44 90(5) . . . . ?
N1 Cr O42 C44 -103.2(4) . . . . ?
N3 Cr O42 C44 178.1(4) . . . . ?
O41 Cr N1 C1 -179.3(3) . . . . ?
O21 Cr N1 C1 -5.5(10) . . . . ?
O22 Cr N1 C1 90.1(3) . . . . ?
O42 Cr N1 C1 -89.6(3) . . . . ?
N3 Cr N1 C1 1.3(3) . . . . ?
O41 Cr N1 C2 5.5(4) . . . . ?
O21 Cr N1 C2 179.3(7) . . . . ?
O22 Cr N1 C2 -85.1(4) . . . . ?
O42 Cr N1 C2 95.2(4) . . . . ?
N3 Cr N1 C2 -173.9(4) . . . . ?
O41 Cr N3 C12 170.5(16) . . . . ?
O21 Cr N3 C12 -3.4(4) . . . . ?
O22 Cr N3 C12 85.8(4) . . . . ?
O42 Cr N3 C12 -92.6(4) . . . . ?
N1 Cr N3 C12 177.6(4) . . . . ?
O41 Cr N3 C8 -7.4(19) . . . . ?
O21 Cr N3 C8 178.7(3) . . . . ?
O22 Cr N3 C8 -92.1(3) . . . . ?
O42 Cr N3 C8 89.5(3) . . . . ?
N1 Cr N3 C8 -0.3(3) . . . . ?
C2 N1 C1 N2 -6.9(5) . . . . ?
Cr N1 C1 N2 176.6(3) . . . . ?
C2 N1 C1 C8 174.3(4) . . . . ?
Cr N1 C1 C8 -2.2(5) . . . . ?
O1 N2 C1 N1 -179.2(5) . . . . ?
C3 N2 C1 N1 -7.0(5) . . . . ?
O1 N2 C1 C8 -0.4(7) . . . . ?
C3 N2 C1 C8 171.8(4) . . . . ?
C1 N1 C2 C4 147.7(5) . . . . ?
Cr N1 C2 C4 -37.0(7) . . . . ?
C1 N1 C2 C3 17.3(5) . . . . ?
Cr N1 C2 C3 -167.4(3) . . . . ?
C1 N1 C2 C5 -95.2(5) . . . . ?
Cr N1 C2 C5 80.1(5) . . . . ?
O1 N2 C3 C7 -39.3(8) . . . . ?
C1 N2 C3 C7 148.4(5) . . . . ?
O1 N2 C3 C2 -170.9(5) . . . . ?
C1 N2 C3 C2 16.8(5) . . . . ?
O1 N2 C3 C6 76.4(6) . . . . ?
C1 N2 C3 C6 -96.0(5) . . . . ?
C4 C2 C3 C7 85.6(8) . . . . ?
N1 C2 C3 C7 -145.4(6) . . . . ?
C5 C2 C3 C7 -36.3(7) . . . . ?
C4 C2 C3 N2 -148.5(5) . . . . ?
N1 C2 C3 N2 -19.5(5) . . . . ?
C5 C2 C3 N2 89.6(5) . . . . ?
C4 C2 C3 C6 -39.3(7) . . . . ?
N1 C2 C3 C6 89.7(5) . . . . ?
C5 C2 C3 C6 -161.1(5) . . . . ?
C12 N3 C8 C9 0.9(6) . . . . ?
Cr N3 C8 C9 179.0(4) . . . . ?
C12 N3 C8 C1 -178.8(4) . . . . ?
Cr N3 C8 C1 -0.7(4) . . . . ?
N1 C1 C8 N3 2.0(6) . . . . ?
N2 C1 C8 N3 -176.7(4) . . . . ?
N1 C1 C8 C9 -177.7(5) . . . . ?
N2 C1 C8 C9 3.6(7) . . . . ?
N3 C8 C9 C10 -1.9(7) . . . . ?
C1 C8 C9 C10 177.8(5) . . . . ?
C8 C9 C10 C11 0.6(8) . . . . ?
C9 C10 C11 C12 1.6(8) . . . . ?
C8 N3 C12 C11 1.4(7) . . . . ?
Cr N3 C12 C11 -176.5(4) . . . . ?
C10 C11 C12 N3 -2.7(8) . . . . ?
Cr O21 C22 C23 -0.4(7) . . . . ?
Cr O21 C22 C21 -179.5(3) . . . . ?
O21 C22 C23 C24 7.0(7) . . . . ?
C21 C22 C23 C24 -173.9(4) . . . . ?
O21 C22 C23 C26 -174.9(5) . . . . ?
C21 C22 C23 C26 4.2(7) . . . . ?
Cr O22 C24 C23 -7.2(6) . . . . ?
Cr O22 C24 C25 172.9(3) . . . . ?
C22 C23 C24 O22 -3.0(7) . . . . ?
C26 C23 C24 O22 178.9(5) . . . . ?
C22 C23 C24 C25 176.8(4) . . . . ?
C26 C23 C24 C25 -1.2(7) . . . . ?
Cr O41 C42 C43 -0.1(6) . . . . ?
Cr O41 C42 C41 -177.9(3) . . . . ?
O41 C42 C43 C44 -4.6(7) . . . . ?
C41 C42 C43 C44 173.1(4) . . . . ?
O41 C42 C43 C46 179.0(4) . . . . ?
C41 C42 C43 C46 -3.3(6) . . . . ?
Cr O42 C44 C43 4.0(6) . . . . ?
Cr O42 C44 C45 -177.8(3) . . . . ?
C42 C43 C44 O42 2.5(7) . . . . ?
C46 C43 C44 O42 178.9(4) . . . . ?
C42 C43 C44 C45 -175.6(4) . . . . ?
C46 C43 C44 C45 0.8(7) . . . . ?
